data_2010228
loop_
_publ_author_name
'Li, J.'
'Kumar, S.V.P.'
'Stuart, A.L.'
'Delbaere, L.T.J.'
'Gupta, S.V.'

_publ_section_title
;
 Structure and conformation of 5-hydroxymethyl-2'-deoxycytidine,
 C~10~H~15~N~3~O~5~
;
_journal_issue 11
_journal_name_full 'Acta Crystallographica Section C'
_journal_page_first 1837
_journal_page_last 1839
_journal_paper_doi 10.1107/S0108270194001472
_journal_volume 50
_journal_year 1994
_chemical_formula_moiety 'C10 H15 N3 O5'
_chemical_formula_sum 'C10 H15 N3 O5'
_chemical_formula_weight 257.3
_space_group_IT_number 4
_symmetry_cell_setting monoclinic
_symmetry_space_group_name_Hall 'P 2yb'
_symmetry_space_group_name_H-M 'P 1 21 1'
_atom_type_scat_source IntTabIV
_cell_angle_alpha 90.
_cell_angle_beta 93.150(8)
_cell_angle_gamma 90.
_cell_formula_units_Z 2
_cell_length_a 5.0110(4)
_cell_length_b 13.010(3)
_cell_length_c 8.9220(10)
_cell_measurement_reflns_used 25
_cell_measurement_temperature 287.0(10)
_cell_measurement_theta_max 38.30
_cell_measurement_theta_min 17.04
_cell_volume 580.77(16)
_diffrn_measurement_device 'Enraf-Nonius CAD-4'
_diffrn_measurement_method \w/2\q
_diffrn_radiation_type CuK\a
_diffrn_radiation_wavelength 1.5418
_diffrn_reflns_av_R_equivalents 0.0133
_diffrn_reflns_limit_h_max 6
_diffrn_reflns_limit_h_min -6
_diffrn_reflns_limit_k_max 16
_diffrn_reflns_limit_k_min 0
_diffrn_reflns_limit_l_max 11
_diffrn_reflns_limit_l_min -11
_diffrn_reflns_number 2548
_diffrn_reflns_theta_max 75
_diffrn_standards_decay_% none
_diffrn_standards_interval_time 83.33
_diffrn_standards_number 3
_exptl_absorpt_coefficient_mu 0.969
_exptl_absorpt_correction_type none
_exptl_crystal_colour colourless
_exptl_crystal_density_diffrn 1.471
_exptl_crystal_density_meas 1.480
_exptl_crystal_description rods
_exptl_crystal_size_max 0.925
_exptl_crystal_size_mid 0.20
_exptl_crystal_size_min 0.15
_refine_diff_density_max 0.189
_refine_diff_density_min -0.197
_refine_ls_extinction_coef 7.03E-5
_refine_ls_extinction_method ' Larson (1970)'
_refine_ls_goodness_of_fit_obs 3.274
_refine_ls_hydrogen_treatment refall
_refine_ls_number_parameters 223
_refine_ls_number_reflns 1247
_refine_ls_R_factor_obs 0.030
_refine_ls_shift/esd_max 0.0055
_refine_ls_structure_factor_coef F
_refine_ls_weighting_details 'w = 1/\s^2^(F)'
_refine_ls_weighting_scheme calc
_refine_ls_wR_factor_obs 0.036
_reflns_number_observed 'see text'
_reflns_number_total 1247
_reflns_observed_criterion 'all data were used in the analysis'
_cod_data_source_file st1089.cif
_cod_data_source_block st1089_structure_1_of_1
_cod_depositor_comments
;
The following automatic conversions were performed:

'_refine_ls_weighting_scheme' value '1/\s^2^(F)' was changed to
'calc'. New tag '_refine_ls_weighting_details' was created. The value
of the new tag was set to 'w = 1/\s^2^(F)'.

Automatic conversion script
Id: cif_fix_values 3143 2015-03-26 13:38:13Z robertas 
;
_cod_original_cell_volume 580.70(10)
_cod_original_sg_symbol_Hall 'P 2y1'
_cod_original_sg_symbol_H-M 'P 21'
_cod_database_code 2010228

loop_
_symmetry_equiv_pos_as_xyz
x,y,z
-x,y+1/2,-z

loop_
_atom_site_label
_atom_site_fract_x
_atom_site_fract_y
_atom_site_fract_z
_atom_site_U_iso_or_equiv
N(1) .0479(3) .8350 .72750(10) 0.0267(4)
C(2) -.1053(4) .9231(2) .7041(2) 0.0295(4)
O(2) -.0613(3) .99680(10) .78910(10) 0.0405(4)
N(3) -.2960(3) .92400(10) .5909(2) 0.0335(4)
C(4) -.3453(4) .8400(2) .5080(2) 0.0302(4)
N(4) -.5383(4) .8458(2) .3990(2) 0.0457(5)
C(5) -.1959(3) .7477(2) .5317(2) 0.0279(4)
C(51) -.2590(4) .6497(2) .4489(2) 0.0328(5)
O(52) -.4859(4) .6053(2) .5148(2) 0.0451(5)
C(6) .0012(3) .7498(2) .6417(2) 0.0275(4)
C(1') .2616(3) .8387(2) .8510(2) 0.0283(4)
C(2') .1485(4) .8271(2) 1.0054(2) 0.0333(5)
C(3') .1826(3) .7123(2) 1.0384(2) 0.0274(4)
O(3') .2085(3) .69410(10) 1.19470(10) 0.0382(4)
C(4') .4343(3) .6862(2) .9579(2) 0.0293(4)
O(4') .4393(2) .75610(10) .83230(10) 0.0314(3)
C(5') .4408(5) .5766(2) .9000(2) 0.0420(6)
O(5') .6643(4) .5565(2) .8140(2) 0.0521(5)
H(41) -.590(6) .795(3) .343(3) .053(8)
H(42) -.612(7) .904(3) .381(4) .058(9)
H(511) -.293(4) .659(2) .340(2) .027(5)
H(512) -.119(7) .605(3) .458(3) .058(8)
H(52) -.548(6) .552(3) .468(3) .055(8)
H(6) .0106(4) .690(2) .663(2) .024(5)
H(1') .350(4) .903(2) .839(2) .019(4)
H(2') .245(6) .868(3) 1.083(3) .047(7)
H(2'') -.025(8) .851(4) 1.008(4) .070(10)
H(3') .028(5) .670(2) .996(3) .026(5)
H(32') .186(6) .635(3) 1.208(3) .050(8)
H(4') .593(4) .701(2) 1.026(2) .024(5)
H(5') .461(8) .530(3) .988(4) .080(10)
H(5'') .253(5) .563(2) .844(3) .044(7)
H(52') .610(5) .577(2) .739(3) .037(6)

loop_
_geom_angle_atom_site_label_1
_geom_angle_atom_site_label_2
_geom_angle_atom_site_label_3
_geom_angle
_geom_angle_publ_flag
C(2) N(1) C(6) 120.80(10) yes
C(2) N(1) C(1') 116.90(10) yes
C(6) N(1) C(1') 122.30(10) yes
N(1) C(2) O(2) 118.0(2) yes
N(1) C(2) N(3) 118.8(2) yes
O(2) C(2) N(3) 123.1(2) yes
C(2) N(3) C(4) 120.6(2) yes
N(3) C(4) N(4) 117.5(2) yes
N(3) C(4) C(5) 121.9(2) yes
N(4) C(4) C(5) 120.6(2) yes
C(4) C(5) C(51) 123.3(2) yes
C(4) C(5) C(6) 116.6(2) yes
C(51) C(5) C(6) 120.0(2) yes
C(5) C(51) O(52) 107.0(2) yes
N(1) C(6) C(5) 121.3(2) yes
N(1) C(1') C(2') 112.10(10) yes
N(1) C(1') O(4') 108.70(10) yes
C(2') C(1') O(4') 107.40(10) yes
C(1') C(2') C(3') 103.1(2) yes
C(2') C(3') O(3') 110.9(2) yes
C(2') C(3') C(4') 102.3(2) yes
O(3') C(3') C(4') 113.20(10) yes
C(3') C(4') O(4') 106.0(2) yes
C(3') C(4') C(5') 113.8(2) yes
O(4') C(4') C(5') 109.00(10) yes
C(1') O(4') C(4') 110.50(10) yes
C(4') C(5') O(5') 113.0(2) yes

loop_
_geom_bond_atom_site_label_1
_geom_bond_atom_site_label_2
_geom_bond_distance
_geom_bond_publ_flag
N(1) C(2) 1.388(2) yes
N(1) C(6) 1.360(2) yes
N(1) C(1') 1.495(2) yes
C(2) O(2) 1.235(2) yes
C(2) N(3) 1.352(2) yes
N(3) C(4) 1.335(3) yes
C(4) N(4) 1.335(3) yes
C(4) C(5) 1.424(3) yes
C(5) C(51) 1.499(3) yes
C(5) C(6) 1.354(2) yes
C(51) O(52) 1.430(3) yes
C(1') C(2') 1.526(2) yes
C(1') O(4') 1.411(2) yes
C(2') C(3') 1.529(3) yes
C(3') O(3') 1.413(2) yes
C(3') C(4') 1.523(2) yes
C(4') O(4') 1.444(2) yes
C(4') C(5') 1.518(3) yes
C(5') O(5') 1.416(3) yes
